data_2004117
loop_
_publ_author_name
'Brock, C. P.'
'Demir, A. S.'
'Watt, D. S.'

_publ_section_title
;
 An Almost Planar Hydrazine Moiety in a Diels--Alder Adduct
;
_journal_issue 11
_journal_name_full 'Acta Crystallographica Section C'
_journal_page_first 2434
_journal_page_last 2437
_journal_paper_doi 10.1107/S010827019500624X
_journal_volume 51
_journal_year 1995
_chemical_formula_moiety 'C16 H17 N3 O2'
_chemical_formula_sum 'C16 H17 N3 O2'
_chemical_formula_weight 283.33
_chemical_melting_point 295.0(10)
_chemical_name_systematic
;
4-phenyl-2,4,6-triazatricyclo[5.4.2.0^2,6^]tridec-12-ene-3,5-dione
;
_space_group_IT_number 14
_symmetry_cell_setting monoclinic
_symmetry_space_group_name_Hall '-P 2yn'
_symmetry_space_group_name_H-M 'P 1 21/n 1'
_cell_angle_alpha 90
_cell_angle_beta 91.207(6)
_cell_angle_gamma 90
_cell_formula_units_Z 4
_cell_length_a 10.3828(7)
_cell_length_b 12.2813(7)
_cell_length_c 10.9310(9)
_cell_measurement_reflns_used 19
_cell_measurement_temperature 295.0(10)
_cell_measurement_theta_max 12.9
_cell_measurement_theta_min 12.3
_cell_volume 1393.55(17)
_computing_cell_refinement CAD-4
_computing_data_collection 'CAD-4 (Enraf-Nonius, 1988)'
_computing_structure_refinement 'SHELXL93 (Sheldrick, 1993)'
_computing_structure_solution 'SHELXTL/PC (Sheldrick, 1990)'
_diffrn_ambient_temperature 295.0(10)
_diffrn_measurement_device 'ENRAF-Nonius CAD4-VAX diffractometer'
_diffrn_measurement_method '\w/2\q scans'
_diffrn_radiation_monochromator graphite
_diffrn_radiation_type 'Mo K\a'
_diffrn_radiation_wavelength 0.71073
_diffrn_reflns_av_sigmaI/netI 0.0607
_diffrn_reflns_limit_h_max 13
_diffrn_reflns_limit_h_min 0
_diffrn_reflns_limit_k_max 15
_diffrn_reflns_limit_k_min 0
_diffrn_reflns_limit_l_max 14
_diffrn_reflns_limit_l_min -14
_diffrn_reflns_number 2449
_diffrn_reflns_theta_max 25.00
_diffrn_reflns_theta_min 2.49
_diffrn_standards_decay_% 0.6
_diffrn_standards_interval_time 60
_diffrn_standards_number 3
_exptl_absorpt_coefficient_mu 0.085
_exptl_absorpt_correction_T_max 0.90
_exptl_absorpt_correction_T_min 0.81
_exptl_absorpt_correction_type 'empirical, eight \y scans (Flack, 1977)'
_exptl_absorpt_process_details 'based on eight psi scans'
_exptl_crystal_colour Colourless
_exptl_crystal_density_diffrn 1.350
_exptl_crystal_description
;
Tablets: major faces are {10\=1}, {11\=1}, {010}, {111}, {101}
;
_exptl_crystal_F_000 600
_exptl_crystal_size_max 0.48
_exptl_crystal_size_mid 0.42
_exptl_crystal_size_min 0.11
_refine_diff_density_max 0.141
_refine_diff_density_min -0.216
_refine_ls_extinction_method none
_refine_ls_goodness_of_fit_all 1.016
_refine_ls_goodness_of_fit_obs 1.113
_refine_ls_hydrogen_treatment 'H atoms riding'
_refine_ls_matrix_type full
_refine_ls_number_parameters 199
_refine_ls_number_reflns 2448
_refine_ls_number_restraints 3
_refine_ls_restrained_S_all 1.023
_refine_ls_restrained_S_obs 1.121
_refine_ls_R_factor_all 0.1125
_refine_ls_R_factor_obs 0.0415
_refine_ls_shift/esd_max -0.012
_refine_ls_shift/esd_mean 0.001
_refine_ls_structure_factor_coef Fsqd
_refine_ls_weighting_details 'w = 1/[\s^2^(Fo^2^)+(0.0589P)^2^+0.1185P] where P=(Fo^2^+2Fc^2^)/3'
_refine_ls_weighting_scheme calc
_refine_ls_wR_factor_all 0.1181
_refine_ls_wR_factor_obs 0.0950
_reflns_number_observed 1412
_reflns_number_total 2449
_reflns_observed_criterion >2sigma(I)
_cod_data_source_file cr1189.cif
_cod_data_source_block asdiii28
_cod_depositor_comments
;
The following automatic conversions were performed:

'_refine_ls_weighting_scheme' value 'calc w =
1/[\s^2^(Fo^2^)+(0.0589P)^2^+0.1185P] where P=(Fo^2^+2Fc^2^)/3' was
changed to 'calc'. New tag '_refine_ls_weighting_details' was
created. The value of the new tag was set to 'w =
1/[\s^2^(Fo^2^)+(0.0589P)^2^+0.1185P] where P=(Fo^2^+2Fc^2^)/3'.

Automatic conversion script
Id: cif_fix_values 3143 2015-03-26 13:38:13Z robertas 
;
_cod_original_cell_volume 1393.54(17)
_cod_original_sg_symbol_H-M 'P 21/n'
_cod_database_code 2004117

loop_
_symmetry_equiv_pos_as_xyz
'x, y, z'
'-x+1/2, y+1/2, -z+1/2'
'-x, -y, -z'
'x-1/2, -y-1/2, z-1/2'

loop_
_atom_site_aniso_label
_atom_site_aniso_U_11
_atom_site_aniso_U_22
_atom_site_aniso_U_33
_atom_site_aniso_U_12
_atom_site_aniso_U_13
_atom_site_aniso_U_23
O1 0.0672(12) 0.0718(12) 0.0399(10) -0.0161(9) 0.0003(8) 0.0123(9)
O2 0.0647(11) 0.0651(12) 0.0388(10) -0.0129(9) -0.0106(8) 0.0029(8)
N1 0.0617(13) 0.0737(15) 0.0353(11) -0.0282(12) -0.0062(9) 0.0088(10)
N2 0.0452(11) 0.0447(11) 0.0371(10) -0.0086(9) -0.0011(8) 0.0045(9)
N3 0.0624(13) 0.0688(14) 0.0367(11) -0.0275(11) -0.0060(9) 0.0108(10)
C1 0.0514(15) 0.051(2) 0.0449(14) -0.0082(12) -0.0090(11) 0.0049(12)
C2 0.0491(14) 0.0464(14) 0.0397(13) -0.0035(11) 0.0019(11) 0.0005(11)
C3 0.0495(14) 0.0412(13) 0.0430(14) -0.0053(11) -0.0021(11) 0.0020(11)
C4 0.059(2) 0.057(2) 0.0390(13) -0.0157(12) 0.0082(12) 0.0019(12)
C5 0.057(2) 0.049(2) 0.067(2) 0.0040(12) 0.0165(14) -0.0073(13)
C6 0.052(2) 0.053(2) 0.070(2) 0.0077(13) -0.0015(13) 0.0010(14)
C7 0.058(2) 0.062(2) 0.059(2) -0.0045(13) -0.0014(13) 0.0182(14)
C81 0.076(3) 0.047(2) 0.081(3) 0.014(2) 0.002(2) 0.008(2)
C91 0.099(4) 0.046(2) 0.069(3) -0.004(2) -0.002(2) -0.016(2)
C10 0.079(2) 0.067(2) 0.049(2) -0.0067(15) -0.0031(14) -0.0095(14)
C21 0.0401(13) 0.0397(14) 0.0396(12) -0.0019(10) 0.0021(10) -0.0017(10)
C22 0.0459(14) 0.0442(15) 0.0495(14) 0.0045(11) -0.0018(11) 0.0013(11)
C23 0.068(2) 0.0399(14) 0.052(2) -0.0073(13) -0.0025(12) 0.0028(12)
C24 0.052(2) 0.058(2) 0.064(2) -0.0161(13) 0.0053(13) -0.0062(14)
C25 0.0415(14) 0.062(2) 0.077(2) 0.0032(13) -0.0051(13) -0.0062(15)
C26 0.0518(15) 0.0408(14) 0.061(2) 0.0035(12) -0.0011(12) -0.0011(12)

loop_
_atom_site_label
_atom_site_occupancy
_atom_site_fract_x
_atom_site_fract_y
_atom_site_fract_z
_atom_site_U_iso_or_equiv
_atom_site_thermal_displace_type
_atom_site_calc_flag
_atom_site_refinement_flags
_atom_site_disorder_group
_atom_site_type_symbol
O1 1 .0504(2) .22120(14) .04501(14) .0597(5) Uani d . . O
O2 1 -.0115(2) .29088(14) -0.36598(14) .0563(5) Uani d . . O
N1 1 .1511(2) .3316(2) -.0931(2) .0570(6) Uani d . . N
N2 1 -.0164(2) .24111(15) -0.1592(2) .0424(5) Uani d . . N
N3 1 .1324(2) .3524(2) -0.2186(2) .0560(6) Uani d . . N
C1 1 .2716(2) .3601(2) -.0305(2) .0492(6) Uani d . . C
H1 1 .2857(2) .3081(2) .0364(2) .059 Uiso calc R . H
C2 1 .0621(2) .2597(2) -.0564(2) .0451(6) Uani d . . C
C3 1 .0308(2) .2945(2) -0.2617(2) .0446(6) Uani d . . C
C4 1 .2355(2) .4032(2) -0.2868(2) .0515(6) Uani d . . C
H4 1 .2290(2) .3773(2) -0.3716(2) .062 Uiso calc R . H
C5 1 .3625(2) .3678(2) -0.2347(2) .0576(7) Uani d . . C
H5 1 .4317(2) .3595(2) -0.2865(2) .069 Uiso calc R . H
C6 1 .3792(2) .3479(2) -0.1170(3) .0587(7) Uani d . . C
H6 1 .4598(2) .3259(2) -.0875(3) .070 Uiso calc R . H
C7 1 .2194(3) .5269(2) -0.2880(2) .0595(7) Uani d D . C
H7A 1 .1526(3) .5454(2) -0.3477(2) .071 Uiso calc R 1 H
H7B 1 .2991(3) .5591(2) -0.3154(2) .071 Uiso calc R 1 H
C81 .746(7) .1849(5) .5796(3) -0.1646(4) .0677(14) Uani d P 1 C
H81A .746(7) .1688(5) .6564(3) -0.1787(4) .081 Uiso calc PR 1 H
H81B .746(7) .1050(5) .5475(3) -0.1377(4) .081 Uiso calc PR 1 H
C91 .746(7) .2837(5) .5693(3) -.0616(4) .071(2) Uani d P 1 C
H91A .746(7) .2823(5) .6358(3) -.0138(4) .086 Uiso calc PR 1 H
H91B .746(7) .3683(5) .5638(3) -.0971(4) .086 Uiso calc PR 1 H
C82 .254(7) .2675(13) .5861(9) -0.1774(8) .060(4) Uiso d PD 2 C
H82A .254(7) .2600(13) .6638(9) -0.1914(8) .072 Uiso calc PR 2 H
H82B .254(7) .3580(13) .5694(9) -0.1639(8) .072 Uiso calc PR 2 H
C92 .254(7) .1929(12) .5558(10) -.0618(10) .073(4) Uiso d PD 2 C
H92A .254(7) .1108(12) .5240(10) -.0864(10) .088 Uiso calc PR 2 H
H92B .254(7) .1751(12) .6217(10) -.0163(10) .088 Uiso calc PR 2 H
C10 1 .2667(3) .4736(2) .0248(2) .0649(8) Uani d D . C
H10A 1 .3330(3) .4782(2) .0884(2) .078 Uiso calc R 1 H
H10B 1 .1843(3) .4818(2) .0641(2) .078 Uiso calc R 1 H
C21 1 -0.1277(2) .1726(2) -0.1589(2) .0398(5) Uani d . . C
C22 1 -0.1164(2) .0664(2) -0.1211(2) .0466(6) Uani d . . C
H22 1 -.0361(2) .0383(2) -.0988(2) .056 Uiso calc R . H
C23 1 -0.2244(2) .0017(2) -0.1162(2) .0534(6) Uani d . . C
H23 1 -0.2169(2) -.0704(2) -.0908(2) .064 Uiso calc R . H
C24 1 -0.3424(2) .0430(2) -0.1485(2) .0581(7) Uani d . . C
H24 1 -0.4156(2) -.0003(2) -0.1430(2) .070 Uiso calc R . H
C25 1 -0.3528(2) .1486(2) -0.1891(2) .0605(7) Uani d . . C
H25 1 -0.4328(2) .1759(2) -0.2136(2) .073 Uiso calc R . H
C26 1 -0.2458(2) .2140(2) -0.1936(2) .0513(6) Uani d . . C
H26 1 -0.2532(2) .2858(2) -0.2199(2) .062 Uiso calc R . H

loop_
_atom_type_symbol
_atom_type_description
_atom_type_scat_dispersion_real
_atom_type_scat_dispersion_imag
_atom_type_scat_source
C C 0.0033 0.0016 'International Tables Vol C Tables 4.2.6.8 and 6.1.1.4'
H H 0.0000 0.0000 'International Tables Vol C Tables 4.2.6.8 and 6.1.1.4'
N N 0.0061 0.0033 'International Tables Vol C Tables 4.2.6.8 and 6.1.1.4'
O O 0.0106 0.0060 'International Tables Vol C Tables 4.2.6.8 and 6.1.1.4'

loop_
_geom_angle_atom_site_label_1
_geom_angle_atom_site_label_2
_geom_angle_atom_site_label_3
_geom_angle
_geom_angle_publ_flag
C2 N1 N3 109.2(2) yes
C2 N1 C1 127.4(2) yes
N3 N1 C1 121.0(2) yes
C2 N2 C3 111.1(2) yes
C2 N2 C21 123.7(2) yes
C3 N2 C21 125.1(2) yes
C3 N3 N1 109.6(2) yes
C3 N3 C4 128.7(2) yes
N1 N3 C4 119.3(2) yes
N1 C1 C6 109.1(2) yes
N1 C1 C10 111.8(2) yes
C6 C1 C10 112.2(2) yes
O1 C2 N1 127.6(2) yes
O1 C2 N2 127.2(2) yes
N1 C2 N2 105.2(2) yes
O2 C3 N3 127.7(2) yes
O2 C3 N2 127.6(2) yes
N3 C3 N2 104.7(2) yes
N3 C4 C5 109.5(2) yes
N3 C4 C7 110.4(2) yes
C5 C4 C7 112.8(2) yes
C6 C5 C4 121.7(2) yes
C5 C6 C1 121.1(2) yes
C82 C7 C4 116.4(5) yes
C4 C7 C81 115.9(2) yes
C91 C81 C7 116.7(4) yes
C81 C91 C10 116.2(4) yes
C7 C82 C92 112.5(10) yes
C82 C92 C10 113.7(9) yes
C1 C10 C91 117.1(2) yes
C1 C10 C92 111.7(6) yes
C22 C21 C26 120.3(2) yes
C22 C21 N2 119.8(2) yes
C26 C21 N2 119.9(2) yes
C21 C22 C23 119.8(2) yes
C24 C23 C22 120.1(2) yes
C23 C24 C25 119.9(2) yes
C24 C25 C26 120.3(2) yes
C21 C26 C25 119.5(2) yes

loop_
_geom_bond_atom_site_label_1
_geom_bond_atom_site_label_2
_geom_bond_distance
_geom_bond_publ_flag
O1 C2 1.214(3) yes
O2 C3 1.214(3) yes
N1 C2 1.344(3) yes
N1 N3 1.406(2) yes
N1 C1 1.456(3) yes
N2 C2 1.393(3) yes
N2 C3 1.396(3) yes
N2 C21 1.429(3) yes
N3 C3 1.348(3) yes
N3 C4 1.457(3) yes
C1 C6 1.487(3) yes
C1 C10 1.520(3) yes
C4 C5 1.491(3) yes
C4 C7 1.529(3) yes
C5 C6 1.317(3) yes
C7 C82 1.488(9) yes
C7 C81 1.544(5) yes
C81 C91 1.513(6) yes
C91 C10 1.521(5) yes
C82 C92 1.542(12) yes
C92 C10 1.572(9) yes
C21 C22 1.373(3) yes
C21 C26 1.373(3) yes
C22 C23 1.376(3) yes
C23 C24 1.366(3) yes
C24 C25 1.374(4) yes
C25 C26 1.374(3) yes
